data_4089466
loop_
_publ_author_name
'Ahmed, Tonia S.'
'Tonks, Ian A.'
'Labinger, Jay A.'
'Bercaw, John E.'

_publ_section_title
;
 Kinetics and Mechanism of Indene C--H Bond Activation by
 [(COD)Ir(\m2-OH)]2
;
_journal_issue 11
_journal_name_full Organometallics
_journal_page_first 3322
_journal_paper_doi 10.1021/om400230j
_journal_volume 32
_journal_year 2013
_chemical_formula_moiety 'C40 H60 O3 Ir5, C H2 Cl2'
_chemical_formula_sum 'C41 H62 Cl2 Ir5 O3'
_chemical_formula_weight 1634.81
_space_group_IT_number 14
_space_group_name_Hall '-P 2yn'
_space_group_name_H-M_alt 'P 1 21/n 1'
_symmetry_cell_setting monoclinic
_symmetry_space_group_name_H-M 'P 1 21/n 1'
_atom_sites_solution_hydrogens geom
_atom_sites_solution_primary direct
_atom_sites_solution_secondary difmap
_audit_creation_method SHELXL-97
_cell_angle_alpha 90.00
_cell_angle_beta 92.280(2)
_cell_angle_gamma 90.00
_cell_formula_units_Z 4
_cell_length_a 10.3282(4)
_cell_length_b 22.4057(9)
_cell_length_c 17.2239(7)
_cell_measurement_reflns_used 9980
_cell_measurement_temperature 100(2)
_cell_measurement_theta_max 32.54
_cell_measurement_theta_min 2.17
_cell_volume 3982.6(3)
_computing_cell_refinement 'Bruker SAINT-Plus v7.68A'
_computing_data_collection 'Bruker APEX2 v2009.7-0'
_computing_data_reduction 'Bruker SAINT-Plus v7.68A'
_computing_molecular_graphics 'Bruker XP v5.1'
_computing_publication_material 'Bruker XCIF 2008'
_computing_structure_refinement 'SHELXL-97 (Sheldrick, 2008)'
_computing_structure_solution 'SHELXS-97 (Sheldrick, 2008)'
_diffrn_ambient_temperature 100(2)
_diffrn_measured_fraction_theta_full 0.998
_diffrn_measured_fraction_theta_max 0.998
_diffrn_measurement_device_type 'Bruker KAPPA APEX II'
_diffrn_measurement_method '\w scans; 12 settings'
_diffrn_radiation_monochromator graphite
_diffrn_radiation_source 'fine-focus sealed tube'
_diffrn_radiation_type MoK\a
_diffrn_radiation_wavelength 0.71073
_diffrn_reflns_av_R_equivalents 0.0556
_diffrn_reflns_av_sigmaI/netI 0.0283
_diffrn_reflns_limit_h_max 15
_diffrn_reflns_limit_h_min -15
_diffrn_reflns_limit_k_max 33
_diffrn_reflns_limit_k_min -33
_diffrn_reflns_limit_l_max 26
_diffrn_reflns_limit_l_min -25
_diffrn_reflns_number 130812
_diffrn_reflns_theta_full 32.63
_diffrn_reflns_theta_max 32.63
_diffrn_reflns_theta_min 2.17
_exptl_absorpt_coefficient_mu 16.819
_exptl_absorpt_correction_T_max 0.6518
_exptl_absorpt_correction_T_min 0.1483
_exptl_absorpt_correction_type multi-scan
_exptl_absorpt_process_details 'SADABS v2009/1, Bruker-AXS, Madison'
_exptl_crystal_colour Dark-red
_exptl_crystal_density_diffrn 2.726
_exptl_crystal_density_method 'not measured'
_exptl_crystal_description Blade
_exptl_crystal_F_000 3004
_exptl_crystal_size_max 0.28
_exptl_crystal_size_mid 0.11
_exptl_crystal_size_min 0.04
_refine_diff_density_max 1.619
_refine_diff_density_min -1.772
_refine_diff_density_rms 0.213
_refine_ls_extinction_method none
_refine_ls_goodness_of_fit_ref 1.436
_refine_ls_hydrogen_treatment Riding
_refine_ls_matrix_type 'Full matrix'
_refine_ls_number_parameters 470
_refine_ls_number_reflns 14536
_refine_ls_number_restraints 0
_refine_ls_restrained_S_all 1.436
_refine_ls_R_factor_all 0.0341
_refine_ls_R_factor_gt 0.0236
_refine_ls_shift/su_max 0.018
_refine_ls_shift/su_mean 0.001
_refine_ls_structure_factor_coef Fsqd
_refine_ls_weighting_details w=1/s^2^(Fo^2^)
_refine_ls_weighting_scheme sigma
_refine_ls_wR_factor_gt 0.0381
_refine_ls_wR_factor_ref 0.0393
_reflns_number_gt 12336
_reflns_number_total 14536
_reflns_threshold_expression >2sigma(I)
_cod_data_source_file om400230j_si_002.cif
_cod_data_source_block iat93
_cod_depositor_comments
;
The following automatic conversions were performed:

data item '_refine_ls_weighting_scheme' value 'Sigma' was changed to
'sigma' in accordance with the
/home/saulius/struct/COD-crude-data/automatic-downloads/DataCite-retrospective/ACS/depositions/lib/dictionaries/cif_core.dic
dictionary named 'cif_core.dic' version 2.4.2 last updated on
2011-04-26.

data item '_symmetry_cell_setting' value 'Monoclinic' was changed to
'monoclinic' in accordance with the
/home/saulius/struct/COD-crude-data/automatic-downloads/DataCite-retrospective/ACS/depositions/lib/dictionaries/cif_core.dic
dictionary named 'cif_core.dic' version 2.4.2 last updated on
2011-04-26.

data item '_atom_sites_solution_primary' value 'Direct methods' was
changed to 'direct'.

data item '_atom_sites_solution_secondary' value 'Difference Fourier
map' was changed to 'difmap'.

data item '_atom_sites_solution_hydrogens' value 'Geometric
positions' was changed to 'geom'.

Automatic conversion script
Id: cif_fix_values 6909 2019-04-08 15:41:33Z antanas 
;
_cod_original_sg_symbol_H-M P2(1)/n
_cod_database_code 4089466

loop_
_symmetry_equiv_pos_as_xyz
'x, y, z'
'-x+1/2, y+1/2, -z+1/2'
'-x, -y, -z'
'x-1/2, -y-1/2, z-1/2'

loop_
_atom_site_label
_atom_site_type_symbol
_atom_site_fract_x
_atom_site_fract_y
_atom_site_fract_z
_atom_site_U_iso_or_equiv
_atom_site_adp_type
_atom_site_occupancy
_atom_site_symmetry_multiplicity
_atom_site_calc_flag
_atom_site_refinement_flags
_atom_site_disorder_assembly
_atom_site_disorder_group
Ir1 Ir 0.335085(11) 0.109213(6) 0.156795(7) 0.00971(3) Uani 1 1 d . . .
Ir2 Ir 0.562334(11) 0.058677(6) 0.215567(7) 0.00945(3) Uani 1 1 d . A .
Ir3 Ir 0.551795(12) 0.178890(6) 0.240560(7) 0.00985(3) Uani 1 1 d . A .
Ir4A Ir 0.28344(16) 0.23141(7) 0.18978(7) 0.01335(15) Uani 0.892(11) 1 d P A 1
Ir4B Ir 0.3115(15) 0.2416(5) 0.2017(6) 0.0146(12) Uani 0.108(11) 1 d P A 2
Ir5 Ir 0.293166(11) 0.123525(6) 0.359706(7) 0.00911(3) Uani 1 1 d . . .
O1 O 0.5244(2) 0.12910(10) 0.14095(12) 0.0113(4) Uani 1 1 d . A .
O2 O 0.4193(2) 0.11169(10) 0.26928(13) 0.0108(4) Uani 1 1 d . A .
O3 O 0.2568(2) 0.20293(10) 0.30344(13) 0.0142(5) Uani 1 1 d . A .
C1 C 0.1803(3) 0.05071(16) 0.18304(19) 0.0155(7) Uani 1 1 d . A .
H1 H 0.1851 0.0352 0.2375 0.019 Uiso 1 1 calc R . .
C2 C 0.1553(4) 0.00230(18) 0.1217(2) 0.0229(8) Uani 1 1 d . . .
H2A H 0.0716 0.0101 0.0935 0.027 Uiso 1 1 calc R A .
H2B H 0.1493 -0.0370 0.1475 0.027 Uiso 1 1 calc R . .
C3 C 0.2643(3) 0.00087(17) 0.0638(2) 0.0199(8) Uani 1 1 d . A .
H3A H 0.3312 -0.0280 0.0824 0.024 Uiso 1 1 calc R . .
H3B H 0.2286 -0.0135 0.0130 0.024 Uiso 1 1 calc R . .
C4 C 0.3271(3) 0.06062(16) 0.05257(18) 0.0142(6) Uani 1 1 d . A .
H4 H 0.4122 0.0582 0.0270 0.017 Uiso 1 1 calc R . .
C5 C 0.2617(3) 0.11510(17) 0.03922(19) 0.0161(7) Uani 1 1 d . A .
H5 H 0.3090 0.1440 0.0064 0.019 Uiso 1 1 calc R . .
C6 C 0.1132(3) 0.1182(2) 0.0291(2) 0.0236(8) Uani 1 1 d . . .
H6A H 0.0803 0.0800 0.0072 0.028 Uiso 1 1 calc R A .
H6B H 0.0892 0.1503 -0.0082 0.028 Uiso 1 1 calc R . .
C7 C 0.0490(3) 0.1304(2) 0.1067(2) 0.0232(8) Uani 1 1 d . A .
H7A H 0.0339 0.1738 0.1119 0.028 Uiso 1 1 calc R . .
H7B H -0.0363 0.1102 0.1063 0.028 Uiso 1 1 calc R . .
C8 C 0.1307(3) 0.10881(17) 0.17645(19) 0.0165(7) Uani 1 1 d . A .
H8 H 0.1070 0.1271 0.2269 0.020 Uiso 1 1 calc R . .
C9 C 0.5396(3) -0.02250(15) 0.27491(19) 0.0139(6) Uani 1 1 d . . .
H9 H 0.4654 -0.0229 0.3104 0.017 Uiso 1 1 calc R A .
C10 C 0.5443(3) -0.07609(16) 0.2213(2) 0.0178(7) Uani 1 1 d . A .
H10A H 0.4555 -0.0854 0.2010 0.021 Uiso 1 1 calc R . .
H10B H 0.5769 -0.1111 0.2512 0.021 Uiso 1 1 calc R . .
C11 C 0.6324(3) -0.06482(16) 0.1525(2) 0.0176(7) Uani 1 1 d . . .
H11A H 0.7211 -0.0793 0.1661 0.021 Uiso 1 1 calc R A .
H11B H 0.5992 -0.0875 0.1066 0.021 Uiso 1 1 calc R . .
C12 C 0.6373(3) 0.00109(15) 0.13249(19) 0.0149(7) Uani 1 1 d . A .
H12 H 0.6078 0.0105 0.0779 0.018 Uiso 1 1 calc R . .
C13 C 0.7369(3) 0.03992(15) 0.16292(19) 0.0144(7) Uani 1 1 d . . .
H13 H 0.7639 0.0712 0.1255 0.017 Uiso 1 1 calc R A .
C14 C 0.8435(3) 0.02118(18) 0.2210(2) 0.0201(8) Uani 1 1 d . A .
H14A H 0.8906 0.0570 0.2402 0.024 Uiso 1 1 calc R . .
H14B H 0.9059 -0.0047 0.1948 0.024 Uiso 1 1 calc R . .
C15 C 0.7886(3) -0.01262(17) 0.2902(2) 0.0174(7) Uani 1 1 d . . .
H15A H 0.7888 -0.0560 0.2792 0.021 Uiso 1 1 calc R A .
H15B H 0.8449 -0.0055 0.3371 0.021 Uiso 1 1 calc R . .
C16 C 0.6512(3) 0.00742(15) 0.30553(19) 0.0146(7) Uani 1 1 d . A .
H16 H 0.6408 0.0244 0.3586 0.018 Uiso 1 1 calc R . .
C17 C 0.6614(3) 0.24955(16) 0.1948(2) 0.0192(7) Uani 1 1 d . . .
H17 H 0.6481 0.2552 0.1375 0.023 Uiso 1 1 calc R A .
C18 C 0.6572(4) 0.30689(18) 0.2409(2) 0.0311(10) Uani 1 1 d . A .
H18A H 0.5923 0.3340 0.2159 0.037 Uiso 1 1 calc R . .
H18B H 0.7428 0.3267 0.2397 0.037 Uiso 1 1 calc R . .
C19 C 0.6229(4) 0.29700(17) 0.3255(2) 0.0255(8) Uani 1 1 d . . .
H19A H 0.7033 0.2986 0.3588 0.031 Uiso 1 1 calc R A .
H19B H 0.5657 0.3298 0.3418 0.031 Uiso 1 1 calc R . .
C20 C 0.5555(3) 0.23762(16) 0.33829(19) 0.0162(7) Uani 1 1 d . A .
H20 H 0.4713 0.2408 0.3646 0.019 Uiso 1 1 calc R . .
C21 C 0.6252(3) 0.18513(17) 0.35537(19) 0.0167(7) Uani 1 1 d . . .
H21 H 0.5808 0.1580 0.3920 0.020 Uiso 1 1 calc R A .
C22 C 0.7715(3) 0.1795(2) 0.3600(2) 0.0258(9) Uani 1 1 d . A .
H22A H 0.8060 0.2020 0.4058 0.031 Uiso 1 1 calc R . .
H22B H 0.7952 0.1371 0.3674 0.031 Uiso 1 1 calc R . .
C23 C 0.8338(4) 0.2029(2) 0.2880(2) 0.0278(9) Uani 1 1 d . . .
H23A H 0.9118 0.1787 0.2783 0.033 Uiso 1 1 calc R A .
H23B H 0.8622 0.2445 0.2973 0.033 Uiso 1 1 calc R . .
C24 C 0.7434(3) 0.20115(17) 0.2158(2) 0.0189(7) Uani 1 1 d . A .
H24 H 0.7786 0.1791 0.1708 0.023 Uiso 1 1 calc R . .
C25 C 0.2328(4) 0.25503(19) 0.0746(2) 0.0287(9) Uani 1 1 d . . .
H25 H 0.2220 0.2201 0.0388 0.034 Uiso 1 1 calc R A 1
C26 C 0.1259(4) 0.3007(2) 0.0656(2) 0.0290(9) Uani 1 1 d . A .
H26A H 0.0592 0.2859 0.0275 0.035 Uiso 1 1 calc R . .
H26B H 0.1619 0.3381 0.0449 0.035 Uiso 1 1 calc R . .
C27 C 0.0622(4) 0.3139(2) 0.1431(2) 0.0328(10) Uani 1 1 d . . .
H27A H 0.0394 0.3568 0.1451 0.039 Uiso 1 1 calc R A .
H27B H -0.0190 0.2906 0.1456 0.039 Uiso 1 1 calc R . .
C28 C 0.1499(4) 0.29862(17) 0.2125(2) 0.0205(8) Uani 1 1 d . A .
H28 H 0.1024 0.2920 0.2612 0.025 Uiso 1 1 calc R B 1
C29 C 0.2775(4) 0.32160(18) 0.2257(3) 0.0297(9) Uani 1 1 d . . .
H29 H 0.3036 0.3288 0.2815 0.036 Uiso 1 1 calc R A 1
C30 C 0.3377(5) 0.3656(2) 0.1666(3) 0.0475(14) Uani 1 1 d . A .
H30A H 0.2685 0.3919 0.1447 0.057 Uiso 1 1 calc R . .
H30B H 0.4024 0.3910 0.1946 0.057 Uiso 1 1 calc R . .
C31 C 0.4032(5) 0.3336(2) 0.0998(3) 0.0437(12) Uani 1 1 d . . .
H31A H 0.3822 0.3551 0.0506 0.052 Uiso 1 1 calc R A .
H31B H 0.4983 0.3350 0.1091 0.052 Uiso 1 1 calc R . .
C32 C 0.3612(4) 0.2702(2) 0.0916(2) 0.0344(11) Uani 1 1 d . A .
H32 H 0.4250 0.2442 0.0654 0.041 Uiso 1 1 calc R C 1
C33 C 0.2718(3) 0.03432(15) 0.39331(19) 0.0137(6) Uani 1 1 d . A .
H33 H 0.2916 0.0049 0.3518 0.016 Uiso 1 1 calc R . .
C34 C 0.1466(3) 0.02097(15) 0.4347(2) 0.0180(7) Uani 1 1 d . . .
H34A H 0.1069 -0.0160 0.4132 0.022 Uiso 1 1 calc R A .
H34B H 0.1668 0.0144 0.4908 0.022 Uiso 1 1 calc R . .
C35 C 0.0510(3) 0.07253(16) 0.4246(2) 0.0191(7) Uani 1 1 d . A .
H35A H -0.0051 0.0655 0.3775 0.023 Uiso 1 1 calc R . .
H35B H -0.0051 0.0739 0.4698 0.023 Uiso 1 1 calc R . .
C36 C 0.1192(3) 0.13197(15) 0.41712(19) 0.0137(6) Uani 1 1 d . A .
H36 H 0.0619 0.1647 0.3964 0.016 Uiso 1 1 calc R . .
C37 C 0.2241(3) 0.15215(16) 0.46641(18) 0.0141(6) Uani 1 1 d . A .
H37 H 0.2265 0.1964 0.4736 0.017 Uiso 1 1 calc R . .
C38 C 0.2761(3) 0.11739(16) 0.53644(19) 0.0171(7) Uani 1 1 d . . .
H38A H 0.2064 0.0920 0.5564 0.021 Uiso 1 1 calc R A .
H38B H 0.3040 0.1456 0.5781 0.021 Uiso 1 1 calc R . .
C39 C 0.3913(3) 0.07798(17) 0.51537(19) 0.0185(7) Uani 1 1 d . A .
H39A H 0.4730 0.1001 0.5262 0.022 Uiso 1 1 calc R . .
H39B H 0.3929 0.0418 0.5484 0.022 Uiso 1 1 calc R . .
C40 C 0.3836(3) 0.05962(15) 0.43099(19) 0.0139(6) Uani 1 1 d . A .
H40 H 0.4672 0.0445 0.4113 0.017 Uiso 1 1 calc R . .
C51 C 0.1295(4) 0.34398(19) 0.4770(2) 0.0278(9) Uani 1 1 d . . .
H51A H 0.1121 0.3847 0.4569 0.033 Uiso 1 1 calc R . .
H51B H 0.1050 0.3429 0.5319 0.033 Uiso 1 1 calc R . .
Cl1 Cl 0.29554(10) 0.32876(6) 0.47217(7) 0.0414(3) Uani 1 1 d . . .
Cl2 Cl 0.03316(8) 0.29275(4) 0.42314(5) 0.02324(19) Uani 1 1 d . . .

loop_
_atom_site_aniso_label
_atom_site_aniso_U_11
_atom_site_aniso_U_22
_atom_site_aniso_U_33
_atom_site_aniso_U_23
_atom_site_aniso_U_13
_atom_site_aniso_U_12
Ir1 0.00968(6) 0.01119(6) 0.00832(5) -0.00021(4) 0.00122(4) -0.00065(4)
Ir2 0.01004(6) 0.00874(6) 0.00970(5) 0.00018(4) 0.00212(4) -0.00026(4)
Ir3 0.01130(6) 0.00882(6) 0.00947(5) -0.00011(4) 0.00106(4) -0.00192(4)
Ir4A 0.0172(2) 0.0127(2) 0.01046(18) 0.00368(15) 0.00418(16) 0.00507(19)
Ir4B 0.020(2) 0.0111(15) 0.0126(14) 0.0021(12) 0.0050(16) 0.0048(15)
Ir5 0.01043(6) 0.00898(6) 0.00803(5) 0.00068(4) 0.00180(4) -0.00005(4)
O1 0.0141(11) 0.0105(11) 0.0093(10) -0.0004(9) 0.0014(8) -0.0018(9)
O2 0.0088(10) 0.0123(12) 0.0111(11) -0.0003(9) 0.0001(8) -0.0011(8)
O3 0.0196(12) 0.0121(12) 0.0113(11) 0.0052(9) 0.0045(9) 0.0033(9)
C1 0.0129(15) 0.0241(19) 0.0096(14) -0.0003(13) 0.0033(12) -0.0088(13)
C2 0.026(2) 0.025(2) 0.0179(17) -0.0032(15) 0.0057(15) -0.0123(16)
C3 0.0267(19) 0.0184(19) 0.0149(16) -0.0052(14) 0.0050(14) -0.0077(15)
C4 0.0142(16) 0.0178(17) 0.0109(15) -0.0044(13) 0.0034(12) -0.0024(13)
C5 0.0128(16) 0.024(2) 0.0111(15) -0.0023(13) -0.0005(12) -0.0021(13)
C6 0.0142(17) 0.041(3) 0.0150(17) 0.0033(16) -0.0007(13) -0.0007(16)
C7 0.0104(16) 0.040(3) 0.0191(18) 0.0023(17) 0.0019(13) 0.0010(15)
C8 0.0101(15) 0.027(2) 0.0127(15) 0.0011(14) 0.0050(12) -0.0002(13)
C9 0.0139(16) 0.0130(16) 0.0152(16) 0.0038(12) 0.0046(12) 0.0026(12)
C10 0.0194(17) 0.0115(16) 0.0230(18) 0.0023(14) 0.0054(14) -0.0002(13)
C11 0.0203(17) 0.0149(18) 0.0177(17) -0.0027(14) 0.0025(14) 0.0006(14)
C12 0.0178(16) 0.0139(17) 0.0134(15) -0.0009(13) 0.0048(13) 0.0004(13)
C13 0.0124(15) 0.0150(17) 0.0163(16) 0.0024(13) 0.0083(12) 0.0034(12)
C14 0.0149(17) 0.025(2) 0.0211(18) 0.0055(15) 0.0037(14) 0.0027(14)
C15 0.0116(16) 0.0198(19) 0.0208(17) 0.0006(14) -0.0009(13) 0.0009(13)
C16 0.0158(16) 0.0160(17) 0.0122(15) 0.0045(13) 0.0019(12) 0.0035(13)
C17 0.0276(19) 0.0135(17) 0.0169(17) 0.0018(13) 0.0059(14) -0.0092(14)
C18 0.046(3) 0.015(2) 0.032(2) 0.0000(17) 0.0051(19) -0.0128(18)
C19 0.035(2) 0.0164(19) 0.025(2) -0.0062(15) 0.0022(17) -0.0060(16)
C20 0.0183(17) 0.0153(17) 0.0149(16) -0.0030(13) -0.0009(13) -0.0032(13)
C21 0.0163(16) 0.0224(19) 0.0115(15) -0.0003(13) 0.0011(12) -0.0028(14)
C22 0.0198(19) 0.040(3) 0.0173(18) -0.0008(17) -0.0038(14) 0.0016(17)
C23 0.0159(18) 0.044(3) 0.023(2) -0.0011(18) -0.0035(15) -0.0061(17)
C24 0.0142(16) 0.026(2) 0.0171(17) -0.0002(14) 0.0057(13) -0.0091(14)
C25 0.047(3) 0.026(2) 0.0134(17) 0.0054(15) 0.0093(17) 0.0182(19)
C26 0.042(2) 0.032(2) 0.0133(17) 0.0051(16) 0.0010(16) 0.0139(19)
C27 0.042(2) 0.037(3) 0.0192(19) 0.0044(18) -0.0015(17) 0.024(2)
C28 0.029(2) 0.0201(19) 0.0134(16) 0.0036(14) 0.0074(14) 0.0135(15)
C29 0.042(2) 0.0135(19) 0.033(2) 0.0027(17) -0.0010(19) 0.0089(17)
C30 0.050(3) 0.019(2) 0.073(4) 0.018(2) -0.004(3) 0.001(2)
C31 0.041(3) 0.044(3) 0.047(3) 0.021(2) 0.006(2) 0.001(2)
C32 0.043(3) 0.034(3) 0.028(2) 0.0215(19) 0.0183(19) 0.017(2)
C33 0.0176(16) 0.0117(16) 0.0120(15) 0.0000(12) 0.0047(12) -0.0017(13)
C34 0.0215(18) 0.0100(16) 0.0230(18) -0.0013(14) 0.0079(14) -0.0040(13)
C35 0.0182(17) 0.0177(18) 0.0216(18) -0.0010(14) 0.0050(14) -0.0025(14)
C36 0.0152(16) 0.0140(17) 0.0120(15) 0.0015(12) 0.0034(12) 0.0007(12)
C37 0.0163(16) 0.0143(17) 0.0118(15) -0.0010(12) 0.0043(12) 0.0007(13)
C38 0.0201(17) 0.0202(19) 0.0111(15) -0.0015(13) 0.0014(13) 0.0026(14)
C39 0.0247(19) 0.0194(19) 0.0109(15) 0.0010(13) -0.0030(14) 0.0004(15)
C40 0.0164(16) 0.0117(16) 0.0138(15) 0.0044(12) 0.0027(12) 0.0032(13)
C51 0.028(2) 0.030(2) 0.025(2) -0.0108(17) 0.0068(16) -0.0057(17)
Cl1 0.0217(5) 0.0450(7) 0.0571(8) -0.0169(6) -0.0043(5) -0.0025(5)
Cl2 0.0216(4) 0.0240(5) 0.0240(5) -0.0061(4) -0.0008(3) 0.0000(4)

loop_
_atom_type_symbol
_atom_type_description
_atom_type_scat_dispersion_real
_atom_type_scat_dispersion_imag
_atom_type_scat_source
C C 0.0033 0.0016 'International Tables Vol C Tables 4.2.6.8 and 6.1.1.4'
H H 0.0000 0.0000 'International Tables Vol C Tables 4.2.6.8 and 6.1.1.4'
Cl Cl 0.1484 0.1585 'International Tables Vol C Tables 4.2.6.8 and 6.1.1.4'
O O 0.0106 0.0060 'International Tables Vol C Tables 4.2.6.8 and 6.1.1.4'
Ir Ir -1.4442 7.9887 'International Tables Vol C Tables 4.2.6.8 and 6.1.1.4'

loop_
_geom_angle_atom_site_label_1
_geom_angle_atom_site_label_2
_geom_angle_atom_site_label_3
_geom_angle
_geom_angle_publ_flag
O1 Ir1 O2 75.63(8) yes
O1 Ir1 C4 90.24(11) yes
O2 Ir1 C4 143.76(11) yes
O1 Ir1 C1 153.75(12) yes
O2 Ir1 C1 96.19(11) yes
C4 Ir1 C1 81.83(13) yes
O1 Ir1 C5 99.54(11) yes
O2 Ir1 C5 173.69(11) yes
C4 Ir1 C5 38.84(13) yes
C1 Ir1 C5 89.90(13) yes
O1 Ir1 C8 167.54(12) yes
O2 Ir1 C8 103.23(11) yes
C4 Ir1 C8 97.29(13) yes
C1 Ir1 C8 38.22(13) yes
C5 Ir1 C8 80.58(12) yes
O1 Ir1 Ir2 48.05(6) yes
O2 Ir1 Ir2 49.87(6) yes
C4 Ir1 Ir2 96.02(9) yes
C1 Ir1 Ir2 107.71(10) yes
C5 Ir1 Ir2 129.53(9) yes
C8 Ir1 Ir2 139.96(9) yes
O1 Ir1 Ir4A 90.28(7) yes
O2 Ir1 Ir4A 82.20(7) yes
C4 Ir1 Ir4A 131.87(10) yes
C1 Ir1 Ir4A 113.62(10) yes
C5 Ir1 Ir4A 93.87(10) yes
C8 Ir1 Ir4A 77.30(11) yes
Ir2 Ir1 Ir4A 118.93(4) yes
O1 Ir1 Ir3 42.18(6) yes
O2 Ir1 Ir3 43.70(6) yes
C4 Ir1 Ir3 132.42(9) yes
C1 Ir1 Ir3 139.36(9) yes
C5 Ir1 Ir3 130.04(9) yes
C8 Ir1 Ir3 129.42(10) yes
Ir2 Ir1 Ir3 55.843(5) yes
Ir4A Ir1 Ir3 63.45(4) yes
O1 Ir1 Ir4B 84.8(3) yes
O2 Ir1 Ir4B 77.0(3) yes
C4 Ir1 Ir4B 135.6(2) yes
C1 Ir1 Ir4B 118.2(2) yes
C5 Ir1 Ir4B 98.6(3) yes
C8 Ir1 Ir4B 82.9(3) yes
Ir2 Ir1 Ir4B 112.2(3) yes
Ir4A Ir1 Ir4B 6.8(3) yes
Ir3 Ir1 Ir4B 56.7(3) yes
O1 Ir2 C13 91.67(11) yes
O1 Ir2 C12 96.41(11) yes
C13 Ir2 C12 39.92(13) yes
O1 Ir2 C9 160.37(11) yes
C13 Ir2 C9 98.72(13) yes
C12 Ir2 C9 81.43(13) yes
O1 Ir2 C16 160.13(11) yes
C13 Ir2 C16 81.48(13) yes
C12 Ir2 C16 90.26(13) yes
C9 Ir2 C16 39.29(13) yes
O1 Ir2 O2 74.16(8) yes
C13 Ir2 O2 157.27(11) yes
C12 Ir2 O2 156.71(11) yes
C9 Ir2 O2 100.25(11) yes
C16 Ir2 O2 105.83(11) yes
O1 Ir2 Ir3 48.38(6) yes
C13 Ir2 Ir3 107.87(10) yes
C12 Ir2 Ir3 137.09(9) yes
C9 Ir2 Ir3 140.37(9) yes
C16 Ir2 Ir3 116.12(10) yes
O2 Ir2 Ir3 49.47(6) yes
O1 Ir2 Ir1 47.20(6) yes
C13 Ir2 Ir1 131.14(9) yes
C12 Ir2 Ir1 109.49(9) yes
C9 Ir2 Ir1 115.02(9) yes
C16 Ir2 Ir1 146.21(9) yes
O2 Ir2 Ir1 48.56(6) yes
Ir3 Ir2 Ir1 67.338(5) yes
O1 Ir3 C21 148.94(12) yes
O1 Ir3 C24 93.36(12) yes
C21 Ir3 C24 82.38(13) yes
O1 Ir3 O2 74.89(8) yes
C21 Ir3 O2 92.29(11) yes
C24 Ir3 O2 147.47(12) yes
O1 Ir3 C17 98.80(12) yes
C21 Ir3 C17 97.04(14) yes
C24 Ir3 C17 39.17(14) yes
O2 Ir3 C17 169.77(12) yes
O1 Ir3 C20 171.62(11) yes
C21 Ir3 C20 38.74(13) yes
C24 Ir3 C20 91.50(14) yes
O2 Ir3 C20 104.29(11) yes
C17 Ir3 C20 80.76(14) yes
O1 Ir3 Ir2 48.58(6) yes
C21 Ir3 Ir2 101.51(10) yes
C24 Ir3 Ir2 99.11(11) yes
O2 Ir3 Ir2 50.38(6) yes
C17 Ir3 Ir2 130.83(10) yes
C20 Ir3 Ir2 137.09(9) yes
O1 Ir3 Ir4B 89.0(3) yes
C21 Ir3 Ir4B 117.3(3) yes
C24 Ir3 Ir4B 129.9(2) yes
O2 Ir3 Ir4B 81.0(3) yes
C17 Ir3 Ir4B 91.0(3) yes
C20 Ir3 Ir4B 82.7(3) yes
Ir2 Ir3 Ir4B 118.6(4) yes
O1 Ir3 Ir1 41.63(6) yes
C21 Ir3 Ir1 135.50(10) yes
C24 Ir3 Ir1 134.92(10) yes
O2 Ir3 Ir1 43.35(6) yes
C17 Ir3 Ir1 126.96(10) yes
C20 Ir3 Ir1 132.79(9) yes
Ir2 Ir3 Ir1 56.818(4) yes
Ir4B Ir3 Ir1 62.2(4) yes
O1 Ir3 Ir4A 83.05(7) yes
C21 Ir3 Ir4A 121.75(10) yes
C24 Ir3 Ir4A 133.66(11) yes
O2 Ir3 Ir4A 75.89(7) yes
C17 Ir3 Ir4A 95.54(11) yes
C20 Ir3 Ir4A 88.65(10) yes
Ir2 Ir3 Ir4A 111.73(4) yes
Ir4B Ir3 Ir4A 7.0(3) yes
Ir1 Ir3 Ir4A 55.23(4) yes
O3 Ir4A C32 162.79(19) yes
O3 Ir4A C28 86.10(12) yes
C32 Ir4A C28 97.43(16) yes
O3 Ir4A C25 157.81(16) yes
C32 Ir4A C25 38.71(16) yes
C28 Ir4A C25 81.58(14) yes
O3 Ir4A C29 90.63(15) yes
C32 Ir4A C29 81.73(18) yes
C28 Ir4A C29 39.60(15) yes
C25 Ir4A C29 91.53(17) yes
O3 Ir4A Ir1 85.76(7) yes
C32 Ir4A Ir1 99.05(13) yes
C28 Ir4A Ir1 149.26(15) yes
C25 Ir4A Ir1 95.48(13) yes
C29 Ir4A Ir1 169.65(14) yes
O3 Ir4A Ir3 76.68(7) yes
C32 Ir4A Ir3 91.06(12) yes
C28 Ir4A Ir3 143.99(14) yes
C25 Ir4A Ir3 123.23(11) yes
C29 Ir4A Ir3 108.41(14) yes
Ir1 Ir4A Ir3 61.324(12) yes
C29 Ir4B O3 98.9(4) yes
C29 Ir4B C32 87.8(3) yes
O3 Ir4B C32 172.5(9) yes
C29 Ir4B C28 41.25(19) yes
O3 Ir4B C28 86.3(2) yes
C32 Ir4B C28 96.7(3) yes
C29 Ir4B C25 91.3(3) yes
O3 Ir4B C25 139.5(10) yes
C32 Ir4B C25 36.2(2) yes
C28 Ir4B C25 75.9(4) yes
C29 Ir4B Ir3 125.2(9) yes
O3 Ir4B Ir3 82.0(3) yes
C32 Ir4B Ir3 96.9(3) yes
C28 Ir4B Ir3 160.2(7) yes
C25 Ir4B Ir3 122.9(2) yes
C29 Ir4B Ir1 173.6(9) yes
O3 Ir4B Ir1 80.5(3) yes
C32 Ir4B Ir1 92.5(4) yes
C28 Ir4B Ir1 132.4(8) yes
C25 Ir4B Ir1 85.2(5) yes
Ir3 Ir4B Ir1 61.11(9) yes
O3 Ir5 C40 160.59(11) yes
O3 Ir5 O2 82.30(9) yes
C40 Ir5 O2 94.24(11) yes
O3 Ir5 C36 90.01(11) yes
C40 Ir5 C36 99.02(13) yes
O2 Ir5 C36 159.56(11) yes
O3 Ir5 C33 159.67(11) yes
C40 Ir5 C33 39.72(13) yes
O2 Ir5 C33 99.24(11) yes
C36 Ir5 C33 81.61(13) yes
O3 Ir5 C37 94.95(11) yes
C40 Ir5 C37 81.60(13) yes
O2 Ir5 C37 159.50(11) yes
C36 Ir5 C37 39.69(12) yes
C33 Ir5 C37 90.37(13) yes
Ir1 O1 Ir3 96.19(9) ?
Ir1 O1 Ir2 84.75(8) ?
Ir3 O1 Ir2 83.04(8) ?
Ir5 O2 Ir1 116.44(10) ?
Ir5 O2 Ir3 121.00(11) ?
Ir1 O2 Ir3 92.95(9) ?
Ir5 O2 Ir2 149.03(12) ?
Ir1 O2 Ir2 81.57(8) ?
Ir3 O2 Ir2 80.15(7) ?
Ir4B O3 Ir5 135.75(18) ?
Ir4B O3 Ir4A 11.5(5) ?
Ir5 O3 Ir4A 132.75(12) ?
C8 C1 C2 123.5(3) ?
C8 C1 Ir1 71.71(19) ?
C2 C1 Ir1 113.4(2) ?
C1 C2 C3 110.9(3) ?
C4 C3 C2 113.3(3) ?
C5 C4 C3 125.9(3) ?
C5 C4 Ir1 72.09(19) ?
C3 C4 Ir1 110.8(2) ?
C4 C5 C6 121.8(3) ?
C4 C5 Ir1 69.07(18) ?
C6 C5 Ir1 115.1(2) ?
C5 C6 C7 111.8(3) ?
C8 C7 C6 112.7(3) ?
C1 C8 C7 123.3(3) ?
C1 C8 Ir1 70.07(18) ?
C7 C8 Ir1 113.1(2) ?
C16 C9 C10 123.8(3) ?
C16 C9 Ir2 70.56(19) ?
C10 C9 Ir2 112.4(2) ?
C9 C10 C11 111.8(3) ?
C12 C11 C10 111.0(3) ?
C13 C12 C11 122.6(3) ?
C13 C12 Ir2 69.86(18) ?
C11 C12 Ir2 115.3(2) ?
C12 C13 C14 124.4(3) ?
C12 C13 Ir2 70.22(18) ?
C14 C13 Ir2 112.7(2) ?
C13 C14 C15 111.5(3) ?
C16 C15 C14 111.4(3) ?
C9 C16 C15 123.1(3) ?
C9 C16 Ir2 70.15(18) ?
C15 C16 Ir2 114.5(2) ?
C24 C17 C18 123.2(3) ?
C24 C17 Ir3 69.82(19) ?
C18 C17 Ir3 114.4(2) ?
C17 C18 C19 113.0(3) ?
C20 C19 C18 112.9(3) ?
C21 C20 C19 122.0(3) ?
C21 C20 Ir3 69.03(19) ?
C19 C20 Ir3 114.8(2) ?
C20 C21 C22 125.6(3) ?
C20 C21 Ir3 72.23(19) ?
C22 C21 Ir3 111.5(2) ?
C23 C22 C21 112.6(3) ?
C22 C23 C24 113.1(3) ?
C17 C24 C23 122.0(3) ?
C17 C24 Ir3 71.02(19) ?
C23 C24 Ir3 113.1(2) ?
C32 C25 C26 123.0(4) ?
C32 C25 Ir4A 70.3(2) ?
C26 C25 Ir4A 115.0(2) ?
C32 C25 Ir4B 62.5(4) ?
C26 C25 Ir4B 114.3(3) ?
Ir4A C25 Ir4B 9.1(3) ?
C25 C26 C27 112.2(3) ?
C28 C27 C26 112.3(3) ?
C29 C28 C27 124.5(4) ?
C29 C28 Ir4A 71.2(2) ?
C27 C28 Ir4A 113.3(3) ?
C29 C28 Ir4B 60.3(6) ?
C27 C28 Ir4B 121.2(5) ?
Ir4A C28 Ir4B 11.3(5) ?
C28 C29 C30 120.9(4) ?
C28 C29 Ir4B 78.5(6) ?
C30 C29 Ir4B 112.1(4) ?
C28 C29 Ir4A 69.2(2) ?
C30 C29 Ir4A 113.2(3) ?
Ir4B C29 Ir4A 9.8(5) ?
C31 C30 C29 113.2(4) ?
C32 C31 C30 112.3(4) ?
C25 C32 C31 121.7(4) ?
C25 C32 Ir4B 81.3(6) ?
C31 C32 Ir4B 106.7(5) ?
C25 C32 Ir4A 71.0(2) ?
C31 C32 Ir4A 116.1(3) ?
Ir4B C32 Ir4A 11.4(5) ?
C40 C33 C34 123.5(3) ?
C40 C33 Ir5 69.68(18) ?
C34 C33 Ir5 114.5(2) ?
C35 C34 C33 110.7(3) ?
C36 C35 C34 112.0(3) ?
C37 C36 C35 125.0(3) ?
C37 C36 Ir5 70.34(18) ?
C35 C36 Ir5 111.8(2) ?
C36 C37 C38 123.3(3) ?
C36 C37 Ir5 69.97(18) ?
C38 C37 Ir5 114.7(2) ?
C37 C38 C39 111.1(3) ?
C40 C39 C38 111.9(3) ?
C33 C40 C39 124.0(3) ?
C33 C40 Ir5 70.59(18) ?
C39 C40 Ir5 112.7(2) ?
Cl1 C51 Cl2 112.5(2) ?

loop_
_geom_bond_atom_site_label_1
_geom_bond_atom_site_label_2
_geom_bond_distance
_geom_bond_publ_flag
Ir1 O1 2.035(2) yes
Ir1 O2 2.093(2) yes
Ir1 C4 2.098(3) yes
Ir1 C1 2.130(3) yes
Ir1 C5 2.138(3) yes
Ir1 C8 2.151(3) yes
Ir1 Ir2 2.76162(19) yes
Ir1 Ir4A 2.8508(14) yes
Ir1 Ir3 3.04491(19) yes
Ir1 Ir4B 3.077(12) yes
Ir2 O1 2.063(2) yes
Ir2 C13 2.093(3) yes
Ir2 C12 2.098(3) yes
Ir2 C9 2.104(3) yes
Ir2 C16 2.109(3) yes
Ir2 O2 2.135(2) yes
Ir2 Ir3 2.7305(2) yes
Ir3 O1 2.056(2) yes
Ir3 C21 2.094(3) yes
Ir3 C24 2.101(3) yes
Ir3 O2 2.106(2) yes
Ir3 C17 2.117(3) yes
Ir3 C20 2.136(3) yes
Ir3 Ir4B 2.906(11) yes
Ir3 Ir4A 3.1046(12) yes
Ir4A O3 2.088(2) yes
Ir4A C32 2.091(4) yes
Ir4A C28 2.090(3) yes
Ir4A C25 2.099(4) yes
Ir4A C29 2.115(4) yes
Ir4B C29 1.877(11) yes
Ir4B O3 2.054(5) yes
Ir4B C32 2.086(6) yes
Ir4B C28 2.117(7) yes
Ir4B C25 2.324(14) yes
Ir5 O3 2.053(2) yes
Ir5 C40 2.083(3) yes
Ir5 O2 2.087(2) yes
Ir5 C36 2.093(3) yes
Ir5 C33 2.095(3) yes
Ir5 C37 2.098(3) yes
C1 C8 1.402(5) ?
C1 C2 1.529(5) ?
C2 C3 1.535(5) ?
C3 C4 1.503(5) ?
C4 C5 1.409(5) ?
C5 C6 1.538(5) ?
C6 C7 1.541(5) ?
C7 C8 1.518(5) ?
C9 C16 1.417(5) ?
C9 C10 1.517(5) ?
C10 C11 1.544(5) ?
C11 C12 1.518(5) ?
C12 C13 1.431(5) ?
C13 C14 1.516(5) ?
C14 C15 1.539(5) ?
C15 C16 1.522(4) ?
C17 C24 1.414(5) ?
C17 C18 1.512(5) ?
C18 C19 1.529(5) ?
C19 C20 1.521(5) ?
C20 C21 1.404(5) ?
C21 C22 1.515(5) ?
C22 C23 1.513(5) ?
C23 C24 1.525(5) ?
C25 C32 1.389(6) ?
C25 C26 1.508(5) ?
C26 C27 1.540(5) ?
C27 C28 1.510(5) ?
C28 C29 1.425(6) ?
C29 C30 1.563(6) ?
C30 C31 1.535(7) ?
C31 C32 1.491(7) ?
C33 C40 1.420(5) ?
C33 C34 1.531(4) ?
C34 C35 1.525(5) ?
C35 C36 1.514(5) ?
C36 C37 1.423(5) ?
C37 C38 1.516(5) ?
C38 C39 1.537(5) ?
C39 C40 1.509(5) ?
C51 Cl1 1.754(4) ?
C51 Cl2 1.759(4) ?
